data_4120143
loop_
_publ_author_name
'Jessica N. Boynton'
'Jing-Dong Guo'
'James C. Fettinger'
'Christopher E. Melton'
'Shigeru Nagase'
'Philip P. Power'

_publ_section_title
;
 Linear and Nonlinear Two-Coordinate Vanadium Complexes: Synthesis,
 Characterization, and Magnetic Properties of V(II) Amides
;
_journal_name_full 'Journal of the American Chemical Society'
_journal_page_first 10720
_journal_page_last 10728
_journal_paper_doi 10.1021/ja403244w
_journal_volume 135
_journal_year 2013
_chemical_formula_moiety 'C48 H52 N2 V'
_chemical_formula_sum 'C48 H52 N2 V'
_chemical_formula_weight 707.85
_chemical_name_systematic
; 
 ? 
;
_space_group_crystal_system triclinic
_space_group_IT_number 2
_space_group_name_Hall '-P 1'
_space_group_name_H-M_alt 'P -1'
_symmetry_space_group_name_Hall '-P 1'
_symmetry_space_group_name_H-M 'P -1'
_atom_sites_solution_hydrogens geom
_audit_creation_method SHELXL-2012
_cell_angle_alpha 76.054(2)
_cell_angle_beta 84.829(2)
_cell_angle_gamma 83.592(2)
_cell_formula_units_Z 2
_cell_length_a 9.3263(4)
_cell_length_b 11.5802(6)
_cell_length_c 18.5814(8)
_cell_measurement_reflns_used 9910
_cell_measurement_temperature 90(2)
_cell_measurement_theta_max 70.02
_cell_measurement_theta_min 2.46
_cell_volume 1931.31(16)
_computing_cell_refinement 'SAINT (8.27b) (Bruker, 2012)'
_computing_data_collection 'Apex2 (2012.2-0) (Bruker, 2012)'
_computing_data_reduction 'SAINT (8.27b) (Bruker, 2012)'
_computing_molecular_graphics 'Bruker SHELXTL'
_computing_publication_material 'Bruker SHELXTL'
_computing_structure_refinement 'SHELXL-2012 (Sheldrick, 2012)'
_computing_structure_solution 'SHELXS-97 (Sheldrick, 2008)'
_diffrn_ambient_temperature 90(2)
_diffrn_measured_fraction_theta_full 0.953
_diffrn_measured_fraction_theta_max 0.952
_diffrn_measurement_device_type 'Bruker Duo APEX-II CCD'
_diffrn_measurement_method '\f and \w scans'
_diffrn_radiation_type CuK\a
_diffrn_radiation_wavelength 1.54178
_diffrn_reflns_av_R_equivalents 0.0188
_diffrn_reflns_av_unetI/netI 0.0311
_diffrn_reflns_Laue_measured_fraction_full 0.953
_diffrn_reflns_Laue_measured_fraction_max 0.952
_diffrn_reflns_limit_h_max 11
_diffrn_reflns_limit_h_min -11
_diffrn_reflns_limit_k_max 13
_diffrn_reflns_limit_k_min -13
_diffrn_reflns_limit_l_max 22
_diffrn_reflns_limit_l_min -22
_diffrn_reflns_number 12749
_diffrn_reflns_point_group_measured_fraction_full 0.953
_diffrn_reflns_point_group_measured_fraction_max 0.952
_diffrn_reflns_theta_full 67.679
_diffrn_reflns_theta_max 68.242
_diffrn_reflns_theta_min 2.455
_exptl_absorpt_coefficient_mu 2.402
_exptl_absorpt_correction_T_max 0.4031
_exptl_absorpt_correction_T_min 0.2482
_exptl_absorpt_correction_type multi-scan
_exptl_absorpt_process_details 'SADABS 2012/1 (Sheldrick, 2012)'
_exptl_crystal_colour Red
_exptl_crystal_density_diffrn 1.217
_exptl_crystal_description Block
_exptl_crystal_F_000 754
_exptl_crystal_size_max 0.707
_exptl_crystal_size_mid 0.583
_exptl_crystal_size_min 0.328
_refine_diff_density_max 0.570
_refine_diff_density_min -0.551
_refine_diff_density_rms 0.059
_refine_ls_extinction_method none
_refine_ls_goodness_of_fit_ref 1.049
_refine_ls_hydrogen_treatment constr
_refine_ls_matrix_type full
_refine_ls_number_parameters 483
_refine_ls_number_reflns 6723
_refine_ls_number_restraints 0
_refine_ls_restrained_S_all 1.049
_refine_ls_R_factor_all 0.0533
_refine_ls_R_factor_gt 0.0525
_refine_ls_shift/su_max 0.001
_refine_ls_shift/su_mean 0.000
_refine_ls_structure_factor_coef Fsqd
_refine_ls_weighting_details
; 
 w=1/[\s^2^(Fo^2^)+(0.0962P)^2^+1.0575P] 
 where P=(Fo^2^+2Fc^2^)/3 
;
_refine_ls_weighting_scheme calc
_refine_ls_wR_factor_gt 0.1548
_refine_ls_wR_factor_ref 0.1557
_reflns_Friedel_coverage 0.000
_reflns_number_gt 6547
_reflns_number_total 6723
_reflns_threshold_expression 'I > 2\s(I)'
_cod_data_source_file ja403244w_si_005.cif
_cod_data_source_block jb59fmi
_cod_database_code 4120143
_shelx_space_group_comment
; 
The symmetry employed for this shelxl refinement is uniquely defined 
by the following loop, which should always be used as a source of 
symmetry information in preference to the above space-group names. 
They are only intended as comments. 
;
_shelx_estimated_absorpt_t_min 0.281
_shelx_estimated_absorpt_t_max 0.506
_shelxl_version_number 2012-6

loop_
_space_group_symop_operation_xyz
'x, y, z'
'-x, -y, -z'

loop_
_atom_site_label
_atom_site_type_symbol
_atom_site_fract_x
_atom_site_fract_y
_atom_site_fract_z
_atom_site_U_iso_or_equiv
_atom_site_adp_type
_atom_site_occupancy
_atom_site_site_symmetry_order
_atom_site_calc_flag
_atom_site_refinement_flags_posn
_atom_site_refinement_flags_adp
_atom_site_refinement_flags_occupancy
_atom_site_disorder_assembly
_atom_site_disorder_group
V1 V 0.63759(6) 0.74405(4) 0.71197(2) 0.02854(15) Uani 0.8 1 d . . P A 1
V2 V 0.5498(3) 0.7568(2) 0.70513(13) 0.0465(5) Uani 0.2 1 d . . P A 2
N1 N 0.58383(19) 0.59249(17) 0.69564(11) 0.0374(4) Uani 1 1 d . . . . .
H1 H 0.4961 0.5724 0.7111 0.055(8) Uiso 1 1 calc R . . A 1
N2 N 0.6652(2) 0.76831(19) 0.80913(11) 0.0420(5) Uani 1 1 d . . . . .
H2 H 0.7499 0.7438 0.8276 0.125(18) Uiso 1 1 calc R . . A 1
C1 C 0.6734(2) 0.51679(18) 0.66202(11) 0.0287(4) Uani 1 1 d . . . . .
C2 C 0.8071(2) 0.55610(18) 0.62793(11) 0.0303(4) Uani 1 1 d . . . . .
C3 C 0.9008(2) 0.4842(2) 0.59172(11) 0.0324(4) Uani 1 1 d . . . . .
H3 H 0.9899 0.5117 0.5690 0.039 Uiso 1 1 calc R U . . .
C4 C 0.8659(2) 0.3721(2) 0.58823(12) 0.0336(4) Uani 1 1 d . . . . .
H4 H 0.9301 0.3233 0.5629 0.040 Uiso 1 1 calc R U . . .
C5 C 0.7358(2) 0.33257(19) 0.62234(11) 0.0302(4) Uani 1 1 d . . . . .
H5 H 0.7124 0.2556 0.6205 0.036 Uiso 1 1 calc R U . . .
C6 C 0.6390(2) 0.40248(18) 0.65912(11) 0.0280(4) Uani 1 1 d . . . . .
C7 C 0.8428(2) 0.67536(19) 0.63484(12) 0.0325(4) Uani 1 1 d . . . . .
C8 C 0.8200(2) 0.7784(2) 0.57632(13) 0.0358(5) Uani 1 1 d . . . . .
C9 C 0.8691(2) 0.8857(2) 0.58128(14) 0.0420(5) Uani 1 1 d . . . . .
H9 H 0.8593 0.9530 0.5405 0.050 Uiso 1 1 calc R U . . .
C10 C 0.9315(2) 0.8969(2) 0.64358(15) 0.0410(5) Uani 1 1 d . . . . .
C11 C 0.9462(2) 0.7971(2) 0.70269(13) 0.0373(5) Uani 1 1 d . . . . .
H11 H 0.9850 0.8047 0.7467 0.045 Uiso 1 1 calc R U . . .
C12 C 0.9057(2) 0.68602(19) 0.69920(13) 0.0344(5) Uani 1 1 d . . . . .
C13 C 0.7494(3) 0.7699(2) 0.50818(13) 0.0432(5) Uani 1 1 d . . . . .
H13A H 0.7312 0.8500 0.4762 0.065 Uiso 1 1 calc R U . . .
H13B H 0.6577 0.7343 0.5231 0.065 Uiso 1 1 calc R U . . .
H13C H 0.8136 0.7198 0.4809 0.065 Uiso 1 1 calc R U . . .
C14 C 0.9830(3) 1.0140(2) 0.64868(18) 0.0523(6) Uani 1 1 d . . . . .
H14A H 0.9798 1.0703 0.6000 0.078 Uiso 1 1 calc R U . . .
H14B H 1.0825 1.0000 0.6641 0.078 Uiso 1 1 calc R U . . .
H14C H 0.9201 1.0474 0.6853 0.078 Uiso 1 1 calc R U . . .
C15 C 0.9367(3) 0.5768(2) 0.76114(13) 0.0411(5) Uani 1 1 d . . . . .
H15A H 1.0231 0.5292 0.7465 0.062 Uiso 1 1 calc R U . . .
H15B H 0.8540 0.5287 0.7708 0.062 Uiso 1 1 calc R U . . .
H15C H 0.9532 0.6019 0.8063 0.062 Uiso 1 1 calc R U . . .
C16 C 0.4994(2) 0.35868(17) 0.69648(11) 0.0283(4) Uani 1 1 d . . . . .
C17 C 0.4931(2) 0.2975(2) 0.77140(12) 0.0356(5) Uani 1 1 d . . . . .
C18 C 0.3627(2) 0.2565(2) 0.80535(13) 0.0411(5) Uani 1 1 d . . . . .
H18 H 0.3590 0.2151 0.8562 0.049 Uiso 1 1 calc R U . . .
C19 C 0.2384(2) 0.2747(2) 0.76677(13) 0.0367(5) Uani 1 1 d . . . . .
C20 C 0.2456(2) 0.3376(2) 0.69309(12) 0.0339(5) Uani 1 1 d . . . . .
H20 H 0.1610 0.3520 0.6662 0.041 Uiso 1 1 calc R U . . .
C21 C 0.3740(2) 0.38049(19) 0.65746(11) 0.0307(4) Uani 1 1 d . . . . .
C22 C 0.6267(3) 0.2778(3) 0.81490(14) 0.0513(7) Uani 1 1 d . . . . .
H22A H 0.6033 0.2357 0.8663 0.077 Uiso 1 1 calc R U . . .
H22B H 0.6606 0.3552 0.8143 0.077 Uiso 1 1 calc R U . . .
H22C H 0.7028 0.2298 0.7922 0.077 Uiso 1 1 calc R U . . .
C23 C 0.0983(3) 0.2275(3) 0.80323(15) 0.0497(6) Uani 1 1 d . . . . .
H23A H 0.0788 0.1600 0.7834 0.075 Uiso 1 1 calc R U . . .
H23B H 0.0190 0.2909 0.7928 0.075 Uiso 1 1 calc R U . . .
H23C H 0.1063 0.2008 0.8570 0.075 Uiso 1 1 calc R U . . .
C24 C 0.3779(2) 0.4511(2) 0.57807(12) 0.0408(5) Uani 1 1 d . . . . .
H24A H 0.4359 0.4043 0.5465 0.061 Uiso 1 1 calc R U . . .
H24B H 0.4210 0.5259 0.5743 0.061 Uiso 1 1 calc R U . . .
H24C H 0.2792 0.4691 0.5617 0.061 Uiso 1 1 calc R U . . .
C25 C 0.5603(2) 0.82172(19) 0.85147(11) 0.0322(4) Uani 1 1 d . . . . .
C26 C 0.4272(2) 0.86708(19) 0.82156(11) 0.0328(4) Uani 1 1 d . . . . .
C27 C 0.3202(2) 0.9240(2) 0.86123(12) 0.0346(5) Uani 1 1 d . . . . .
H27 H 0.2312 0.9556 0.8398 0.042 Uiso 1 1 calc R U . . .
C28 C 0.3425(2) 0.9350(2) 0.93245(11) 0.0347(5) Uani 1 1 d . . . . .
H28 H 0.2697 0.9742 0.9597 0.042 Uiso 1 1 calc R U . . .
C29 C 0.4731(2) 0.88777(19) 0.96272(11) 0.0319(4) Uani 1 1 d . . . . .
H29 H 0.4876 0.8931 1.0117 0.038 Uiso 1 1 calc R U . . .
C30 C 0.5829(2) 0.83300(19) 0.92372(11) 0.0309(4) Uani 1 1 d . . . . .
C31 C 0.4031(2) 0.8481(2) 0.74682(11) 0.0322(4) Uani 1 1 d . . . . .
C32 C 0.4547(2) 0.9276(2) 0.68101(11) 0.0362(5) Uani 1 1 d . . . . .
C33 C 0.4237(3) 0.9102(2) 0.61248(11) 0.0379(5) Uani 1 1 d . . . . .
H33 H 0.4615 0.9605 0.5682 0.045 Uiso 1 1 calc R U . A 2
C34 C 0.3391(3) 0.8213(2) 0.60693(12) 0.0388(5) Uani 1 1 d . . . . .
C35 C 0.2929(2) 0.7427(2) 0.67184(12) 0.0334(5) Uani 1 1 d . . . . .
H35 H 0.2369 0.6807 0.6687 0.040 Uiso 1 1 calc R U . A 2
C36 C 0.3269(2) 0.75277(18) 0.74165(11) 0.0288(4) Uani 1 1 d . . . . .
C37 C 0.5318(3) 1.0334(2) 0.68445(13) 0.0484(6) Uani 1 1 d . . . . .
H37A H 0.5949 1.0557 0.6392 0.073 Uiso 1 1 calc R U . . .
H37B H 0.5901 1.0125 0.7278 0.073 Uiso 1 1 calc R U . . .
H37C H 0.4606 1.1008 0.6886 0.073 Uiso 1 1 calc R U . . .
C38 C 0.2977(3) 0.8069(3) 0.53287(14) 0.0533(7) Uani 1 1 d . . . . .
H38A H 0.3474 0.7329 0.5227 0.080 Uiso 1 1 calc R U . . .
H38B H 0.3260 0.8751 0.4935 0.080 Uiso 1 1 calc R U . . .
H38C H 0.1929 0.8036 0.5345 0.080 Uiso 1 1 calc R U . . .
C39 C 0.2799(2) 0.6636(2) 0.81102(12) 0.0361(5) Uani 1 1 d . . . . .
H39A H 0.3603 0.6396 0.8436 0.054 Uiso 1 1 calc R U . . .
H39B H 0.2513 0.5931 0.7974 0.054 Uiso 1 1 calc R U . . .
H39C H 0.1976 0.7001 0.8370 0.054 Uiso 1 1 calc R U . . .
C40 C 0.7254(2) 0.7858(2) 0.95584(12) 0.0342(5) Uani 1 1 d . . . . .
C41 C 0.7426(3) 0.6724(2) 1.00383(14) 0.0429(5) Uani 1 1 d . . . . .
C42 C 0.8774(3) 0.6294(2) 1.03128(15) 0.0489(6) Uani 1 1 d . . . . .
H42 H 0.8886 0.5521 1.0635 0.059 Uiso 1 1 calc R U . . .
C43 C 0.9960(3) 0.6960(2) 1.01303(14) 0.0454(6) Uani 1 1 d . . . . .
C44 C 0.9765(2) 0.8084(2) 0.96589(13) 0.0436(6) Uani 1 1 d . . . . .
H44 H 1.0561 0.8556 0.9531 0.052 Uiso 1 1 calc R U . . .
C45 C 0.8440(2) 0.8545(2) 0.93665(12) 0.0378(5) Uani 1 1 d . . . . .
C46 C 0.6173(3) 0.5965(3) 1.02375(19) 0.0588(8) Uani 1 1 d . . . . .
H46A H 0.5418 0.6345 1.0529 0.088 Uiso 1 1 calc R U . . .
H46B H 0.6504 0.5173 1.0531 0.088 Uiso 1 1 calc R U . . .
H46C H 0.5782 0.5883 0.9782 0.088 Uiso 1 1 calc R U . . .
C47 C 1.1404(3) 0.6498(3) 1.04452(17) 0.0582(7) Uani 1 1 d . . . . .
H47A H 1.1481 0.6793 1.0891 0.087 Uiso 1 1 calc R U . . .
H47B H 1.2180 0.6779 1.0074 0.087 Uiso 1 1 calc R U . . .
H47C H 1.1488 0.5622 1.0575 0.087 Uiso 1 1 calc R U . . .
C48 C 0.8281(3) 0.9770(2) 0.88415(15) 0.0484(6) Uani 1 1 d . . . . .
H48A H 0.9187 1.0145 0.8796 0.073 Uiso 1 1 calc R U . . .
H48B H 0.7496 1.0268 0.9037 0.073 Uiso 1 1 calc R U . . .
H48C H 0.8058 0.9689 0.8352 0.073 Uiso 1 1 calc R U . . .

loop_
_atom_site_aniso_label
_atom_site_aniso_U_11
_atom_site_aniso_U_22
_atom_site_aniso_U_33
_atom_site_aniso_U_23
_atom_site_aniso_U_13
_atom_site_aniso_U_12
V1 0.0334(3) 0.0264(3) 0.0270(2) -0.00804(17) -0.00208(19) -0.0037(2)
V2 0.0398(13) 0.0494(14) 0.0511(13) -0.0111(10) -0.0090(10) -0.0038(11)
N1 0.0273(9) 0.0310(10) 0.0565(11) -0.0161(8) -0.0009(8) -0.0032(7)
N2 0.0443(11) 0.0454(12) 0.0406(10) -0.0195(8) 0.0063(8) -0.0085(9)
C1 0.0262(9) 0.0253(10) 0.0340(10) -0.0049(8) -0.0048(7) -0.0019(8)
C2 0.0288(9) 0.0269(10) 0.0337(10) -0.0009(8) -0.0075(8) -0.0061(8)
C3 0.0265(9) 0.0377(12) 0.0308(10) -0.0021(8) -0.0017(7) -0.0072(8)
C4 0.0313(10) 0.0350(12) 0.0348(10) -0.0098(8) -0.0004(8) -0.0027(9)
C5 0.0331(10) 0.0266(10) 0.0316(10) -0.0069(8) -0.0039(8) -0.0042(8)
C6 0.0270(9) 0.0267(10) 0.0295(9) -0.0033(7) -0.0038(7) -0.0042(8)
C7 0.0251(9) 0.0285(11) 0.0419(11) -0.0030(8) -0.0028(8) -0.0055(8)
C8 0.0294(10) 0.0285(11) 0.0462(12) -0.0032(9) 0.0011(8) -0.0035(8)
C9 0.0373(11) 0.0283(12) 0.0538(14) 0.0010(9) 0.0029(10) -0.0030(9)
C10 0.0307(10) 0.0264(11) 0.0647(15) -0.0102(10) 0.0067(10) -0.0063(9)
C11 0.0267(10) 0.0345(12) 0.0527(13) -0.0124(9) -0.0029(9) -0.0063(9)
C12 0.0276(10) 0.0288(11) 0.0464(12) -0.0056(9) -0.0040(8) -0.0068(8)
C13 0.0460(13) 0.0367(13) 0.0410(12) 0.0010(9) -0.0038(10) 0.0003(10)
C14 0.0484(14) 0.0312(13) 0.0781(18) -0.0144(12) 0.0065(12) -0.0124(11)
C15 0.0417(12) 0.0347(12) 0.0481(13) -0.0051(10) -0.0158(10) -0.0080(10)
C16 0.0279(9) 0.0232(10) 0.0342(10) -0.0074(7) -0.0006(7) -0.0046(8)
C17 0.0337(10) 0.0344(12) 0.0361(11) -0.0017(8) -0.0034(8) -0.0062(9)
C18 0.0401(12) 0.0426(13) 0.0363(11) 0.0017(9) 0.0001(9) -0.0117(10)
C19 0.0322(11) 0.0330(12) 0.0439(12) -0.0064(9) 0.0036(9) -0.0098(9)
C20 0.0271(10) 0.0366(12) 0.0403(11) -0.0113(9) -0.0033(8) -0.0059(8)
C21 0.0317(10) 0.0302(11) 0.0320(10) -0.0094(8) -0.0009(8) -0.0061(8)
C22 0.0415(13) 0.0641(17) 0.0405(13) 0.0100(11) -0.0100(10) -0.0141(12)
C23 0.0376(12) 0.0524(16) 0.0545(15) -0.0023(11) 0.0071(10) -0.0151(11)
C24 0.0360(11) 0.0517(14) 0.0342(11) -0.0050(10) -0.0057(8) -0.0109(10)
C25 0.0378(11) 0.0314(11) 0.0294(10) -0.0095(8) 0.0038(8) -0.0121(9)
C26 0.0435(11) 0.0327(11) 0.0244(9) -0.0068(8) 0.0023(8) -0.0155(9)
C27 0.0366(11) 0.0361(12) 0.0320(10) -0.0062(8) -0.0034(8) -0.0099(9)
C28 0.0364(11) 0.0382(12) 0.0313(10) -0.0118(8) 0.0035(8) -0.0077(9)
C29 0.0392(11) 0.0336(11) 0.0251(9) -0.0079(8) 0.0001(8) -0.0125(9)
C30 0.0345(10) 0.0292(11) 0.0301(10) -0.0058(8) 0.0002(8) -0.0126(8)
C31 0.0365(10) 0.0348(11) 0.0267(10) -0.0080(8) -0.0014(8) -0.0075(9)
C32 0.0456(12) 0.0344(12) 0.0291(10) -0.0065(8) -0.0001(8) -0.0104(9)
C33 0.0533(13) 0.0312(11) 0.0261(10) -0.0044(8) 0.0021(9) 0.0000(10)
C34 0.0500(13) 0.0377(12) 0.0295(10) -0.0106(9) -0.0073(9) 0.0019(10)
C35 0.0323(10) 0.0344(11) 0.0366(11) -0.0126(9) -0.0083(8) -0.0015(9)
C36 0.0248(9) 0.0322(11) 0.0294(10) -0.0078(8) -0.0023(7) -0.0006(8)
C37 0.0687(16) 0.0452(14) 0.0332(11) -0.0051(10) 0.0003(10) -0.0249(12)
C38 0.0789(18) 0.0483(15) 0.0358(12) -0.0142(10) -0.0133(12) -0.0026(13)
C39 0.0381(11) 0.0377(12) 0.0336(10) -0.0066(9) -0.0009(8) -0.0130(9)
C40 0.0345(11) 0.0355(12) 0.0350(10) -0.0103(8) -0.0011(8) -0.0097(9)
C41 0.0386(12) 0.0385(13) 0.0512(13) -0.0045(10) -0.0065(10) -0.0121(10)
C42 0.0425(13) 0.0447(14) 0.0561(15) 0.0004(11) -0.0127(11) -0.0087(11)
C43 0.0365(12) 0.0546(15) 0.0472(13) -0.0123(11) -0.0064(10) -0.0098(11)
C44 0.0347(11) 0.0563(16) 0.0444(12) -0.0159(11) 0.0022(9) -0.0181(10)
C45 0.0381(11) 0.0419(13) 0.0356(11) -0.0105(9) 0.0041(9) -0.0146(10)
C46 0.0447(14) 0.0402(15) 0.084(2) 0.0099(13) -0.0165(13) -0.0143(11)
C47 0.0383(13) 0.073(2) 0.0648(17) -0.0128(14) -0.0122(12) -0.0087(13)
C48 0.0485(13) 0.0459(15) 0.0489(14) -0.0017(11) 0.0026(10) -0.0210(11)

loop_
_atom_type_symbol
_atom_type_description
_atom_type_scat_dispersion_real
_atom_type_scat_dispersion_imag
_atom_type_scat_source
C C 0.0181 0.0091 'International Tables Vol C Tables 4.2.6.8 and 6.1.1.4'
H H 0.0000 0.0000 'International Tables Vol C Tables 4.2.6.8 and 6.1.1.4'
N N 0.0311 0.0180 'International Tables Vol C Tables 4.2.6.8 and 6.1.1.4'
V V 0.0687 2.1097 'International Tables Vol C Tables 4.2.6.8 and 6.1.1.4'

loop_
_geom_angle_atom_site_label_1
_geom_angle_atom_site_label_2
_geom_angle_atom_site_label_3
_geom_angle
N2 V1 N1 123.45(9)
N2 V1 C7 120.85(8)
N1 V1 C7 75.51(7)
N2 V1 C31 76.33(8)
N1 V1 C31 103.95(7)
C7 V1 C31 160.30(7)
N2 V1 C12 87.90(8)
N1 V1 C12 94.18(7)
C7 V1 C12 32.97(7)
C31 V1 C12 160.55(8)
N2 V1 C32 93.21(8)
N1 V1 C32 117.41(8)
C7 V1 C32 129.78(7)
C31 V1 C32 32.74(7)
C12 V1 C32 140.28(7)
C31 V2 N1 136.24(17)
C31 V2 C32 42.49(10)
N1 V2 C32 155.01(17)
C31 V2 C36 40.49(11)
N1 V2 C36 97.08(14)
C32 V2 C36 71.86(13)
C31 V2 N2 81.70(12)
N1 V2 N2 107.09(14)
C32 V2 N2 97.51(12)
C36 V2 N2 104.75(12)
C31 V2 C33 67.08(12)
N1 V2 C33 121.29(14)
C32 V2 C33 34.98(9)
C36 V2 C33 74.93(12)
N2 V2 C33 131.43(13)
C31 V2 C35 64.02(12)
N1 V2 C35 84.56(12)
C32 V2 C35 74.03(12)
C36 V2 C35 33.08(8)
N2 V2 C35 137.81(13)
C33 V2 C35 57.17(10)
C1 N1 V2 143.42(18)
C1 N1 V1 124.53(15)
C1 N1 H1 117.7
V1 N1 H1 117.7
C25 N2 V1 124.29(16)
C25 N2 V2 104.87(16)
C25 N2 H2 117.9
V1 N2 H2 117.9
N1 C1 C6 123.36(18)
N1 C1 C2 117.92(19)
C6 C1 C2 118.72(18)
C3 C2 C1 120.45(19)
C3 C2 C7 122.23(18)
C1 C2 C7 117.30(18)
C2 C3 C4 120.72(19)
C2 C3 H3 119.6
C4 C3 H3 119.6
C5 C4 C3 119.06(19)
C5 C4 H4 120.5
C3 C4 H4 120.5
C4 C5 C6 121.8(2)
C4 C5 H5 119.1
C6 C5 H5 119.1
C5 C6 C1 119.26(18)
C5 C6 C16 121.49(18)
C1 C6 C16 119.25(17)
C12 C7 C8 118.9(2)
C12 C7 C2 120.07(18)
C8 C7 C2 120.94(19)
C12 C7 V1 75.77(12)
C8 C7 V1 91.82(13)
C2 C7 V1 104.19(13)
C9 C8 C7 119.3(2)
C9 C8 C13 120.8(2)
C7 C8 C13 119.8(2)
C10 C9 C8 122.1(2)
C10 C9 H9 119.0
C8 C9 H9 119.0
C9 C10 C11 118.3(2)
C9 C10 C14 121.7(2)
C11 C10 C14 120.1(2)
C10 C11 C12 122.0(2)
C10 C11 H11 119.0
C12 C11 H11 119.0
C11 C12 C7 119.2(2)
C11 C12 C15 120.6(2)
C7 C12 C15 120.1(2)
C11 C12 V1 95.18(13)
C7 C12 V1 71.27(11)
C15 C12 V1 106.23(14)
C8 C13 H13A 109.5
C8 C13 H13B 109.5
H13A C13 H13B 109.5
C8 C13 H13C 109.5
H13A C13 H13C 109.5
H13B C13 H13C 109.5
C10 C14 H14A 109.5
C10 C14 H14B 109.5
H14A C14 H14B 109.5
C10 C14 H14C 109.5
H14A C14 H14C 109.5
H14B C14 H14C 109.5
C12 C15 H15A 109.5
C12 C15 H15B 109.5
H15A C15 H15B 109.5
C12 C15 H15C 109.5
H15A C15 H15C 109.5
H15B C15 H15C 109.5
C21 C16 C17 119.47(19)
C21 C16 C6 120.46(18)
C17 C16 C6 120.06(18)
C18 C17 C16 119.46(19)
C18 C17 C22 120.7(2)
C16 C17 C22 119.86(19)
C19 C18 C17 121.7(2)
C19 C18 H18 119.2
C17 C18 H18 119.2
C20 C19 C18 118.15(19)
C20 C19 C23 120.3(2)
C18 C19 C23 121.5(2)
C19 C20 C21 121.71(19)
C19 C20 H20 119.1
C21 C20 H20 119.1
C20 C21 C16 119.49(19)
C20 C21 C24 120.60(19)
C16 C21 C24 119.91(19)
C17 C22 H22A 109.5
C17 C22 H22B 109.5
H22A C22 H22B 109.5
C17 C22 H22C 109.5
H22A C22 H22C 109.5
H22B C22 H22C 109.5
C19 C23 H23A 109.5
C19 C23 H23B 109.5
H23A C23 H23B 109.5
C19 C23 H23C 109.5
H23A C23 H23C 109.5
H23B C23 H23C 109.5
C21 C24 H24A 109.5
C21 C24 H24B 109.5
H24A C24 H24B 109.5
C21 C24 H24C 109.5
H24A C24 H24C 109.5
H24B C24 H24C 109.5
N2 C25 C26 118.84(18)
N2 C25 C30 122.5(2)
C26 C25 C30 118.70(18)
C27 C26 C25 120.86(18)
C27 C26 C31 121.48(19)
C25 C26 C31 117.62(18)
C26 C27 C28 120.4(2)
C26 C27 H27 119.8
C28 C27 H27 119.8
C29 C28 C27 118.76(19)
C29 C28 H28 120.6
C27 C28 H28 120.6
C30 C29 C28 122.06(18)
C30 C29 H29 119.0
C28 C29 H29 119.0
C29 C30 C25 119.22(19)
C29 C30 C40 121.73(18)
C25 C30 C40 119.05(18)
C36 C31 C32 119.88(18)
C36 C31 C26 119.86(18)
C32 C31 C26 120.24(19)
C36 C31 V2 80.03(15)
C32 C31 V2 75.36(15)
C26 C31 V2 116.25(17)
C36 C31 V1 91.88(13)
C32 C31 V1 76.33(13)
C26 C31 V1 102.82(13)
C33 C32 C31 118.4(2)
C33 C32 C37 120.2(2)
C31 C32 C37 121.31(19)
C33 C32 V2 88.21(16)
C31 C32 V2 62.15(14)
C37 C32 V2 122.74(19)
C33 C32 V1 95.66(14)
C31 C32 V1 70.93(12)
C37 C32 V1 106.51(16)
C34 C33 C32 122.1(2)
C34 C33 V2 86.14(15)
C32 C33 V2 56.81(13)
C34 C33 H33 119.0
C32 C33 H33 119.0
V2 C33 H33 129.4
C35 C34 C33 118.47(19)
C35 C34 C38 119.3(2)
C33 C34 C38 122.2(2)
C34 C35 C36 121.6(2)
C34 C35 V2 81.33(15)
C36 C35 V2 56.32(12)
C34 C35 H35 119.2
C36 C35 H35 119.2
V2 C35 H35 136.3
C35 C36 C31 119.31(19)
C35 C36 C39 120.49(19)
C31 C36 C39 120.19(18)
C35 C36 V2 90.60(14)
C31 C36 V2 59.47(13)
C39 C36 V2 120.33(15)
C32 C37 H37A 109.5
C32 C37 H37B 109.5
H37A C37 H37B 109.5
C32 C37 H37C 109.5
H37A C37 H37C 109.5
H37B C37 H37C 109.5
C34 C38 H38A 109.5
C34 C38 H38B 109.5
H38A C38 H38B 109.5
C34 C38 H38C 109.5
H38A C38 H38C 109.5
H38B C38 H38C 109.5
C36 C39 H39A 109.5
C36 C39 H39B 109.5
H39A C39 H39B 109.5
C36 C39 H39C 109.5
H39A C39 H39C 109.5
H39B C39 H39C 109.5
C41 C40 C45 119.5(2)
C41 C40 C30 120.55(19)
C45 C40 C30 120.0(2)
C42 C41 C40 119.3(2)
C42 C41 C46 120.5(2)
C40 C41 C46 120.2(2)
C43 C42 C41 122.1(2)
C43 C42 H42 119.0
C41 C42 H42 119.0
C44 C43 C42 117.6(2)
C44 C43 C47 120.7(2)
C42 C43 C47 121.6(2)
C43 C44 C45 122.2(2)
C43 C44 H44 118.9
C45 C44 H44 118.9
C44 C45 C40 119.3(2)
C44 C45 C48 120.4(2)
C40 C45 C48 120.3(2)
C41 C46 H46A 109.5
C41 C46 H46B 109.5
H46A C46 H46B 109.5
C41 C46 H46C 109.5
H46A C46 H46C 109.5
H46B C46 H46C 109.5
C43 C47 H47A 109.5
C43 C47 H47B 109.5
H47A C47 H47B 109.5
C43 C47 H47C 109.5
H47A C47 H47C 109.5
H47B C47 H47C 109.5
C45 C48 H48A 109.5
C45 C48 H48B 109.5
H48A C48 H48B 109.5
C45 C48 H48C 109.5
H48A C48 H48C 109.5
H48B C48 H48C 109.5

loop_
_geom_bond_atom_site_label_1
_geom_bond_atom_site_label_2
_geom_bond_distance
V1 N2 1.936(2)
V1 N1 1.9760(19)
V1 C7 2.463(2)
V1 C31 2.487(2)
V1 C12 2.521(2)
V1 C32 2.557(2)
V2 C31 1.863(3)
V2 N1 1.941(3)
V2 C32 2.038(4)
V2 C36 2.130(4)
V2 N2 2.333(3)
V2 C33 2.435(3)
V2 C35 2.559(4)
N1 C1 1.365(3)
N1 H1 0.8800
N2 C25 1.385(3)
N2 H2 0.8800
C1 C6 1.411(3)
C1 C2 1.417(3)
C2 C3 1.382(3)
C2 C7 1.494(3)
C3 C4 1.390(3)
C3 H3 0.9500
C4 C5 1.389(3)
C4 H4 0.9500
C5 C6 1.389(3)
C5 H5 0.9500
C6 C16 1.500(3)
C7 C12 1.415(3)
C7 C8 1.418(3)
C8 C9 1.396(4)
C8 C13 1.507(3)
C9 C10 1.381(4)
C9 H9 0.9500
C10 C11 1.393(3)
C10 C14 1.515(3)
C11 C12 1.398(3)
C11 H11 0.9500
C12 C15 1.511(3)
C13 H13A 0.9800
C13 H13B 0.9800
C13 H13C 0.9800
C14 H14A 0.9800
C14 H14B 0.9800
C14 H14C 0.9800
C15 H15A 0.9800
C15 H15B 0.9800
C15 H15C 0.9800
C16 C21 1.398(3)
C16 C17 1.401(3)
C17 C18 1.396(3)
C17 C22 1.512(3)
C18 C19 1.387(3)
C18 H18 0.9500
C19 C20 1.387(3)
C19 C23 1.512(3)
C20 C21 1.396(3)
C20 H20 0.9500
C21 C24 1.504(3)
C22 H22A 0.9800
C22 H22B 0.9800
C22 H22C 0.9800
C23 H23A 0.9800
C23 H23B 0.9800
C23 H23C 0.9800
C24 H24A 0.9800
C24 H24B 0.9800
C24 H24C 0.9800
C25 C26 1.401(3)
C25 C30 1.416(3)
C26 C27 1.389(3)
C26 C31 1.497(3)
C27 C28 1.396(3)
C27 H27 0.9500
C28 C29 1.387(3)
C28 H28 0.9500
C29 C30 1.385(3)
C29 H29 0.9500
C30 C40 1.498(3)
C31 C36 1.404(3)
C31 C32 1.423(3)
C32 C33 1.396(3)
C32 C37 1.504(3)
C33 C34 1.393(4)
C33 H33 0.9500
C34 C35 1.390(3)
C34 C38 1.513(3)
C35 C36 1.397(3)
C35 H35 0.9500
C36 C39 1.509(3)
C37 H37A 0.9800
C37 H37B 0.9800
C37 H37C 0.9800
C38 H38A 0.9800
C38 H38B 0.9800
C38 H38C 0.9800
C39 H39A 0.9800
C39 H39B 0.9800
C39 H39C 0.9800
C40 C41 1.400(3)
C40 C45 1.404(3)
C41 C42 1.394(3)
C41 C46 1.506(3)
C42 C43 1.389(4)
C42 H42 0.9500
C43 C44 1.386(4)
C43 C47 1.507(3)
C44 C45 1.393(3)
C44 H44 0.9500
C45 C48 1.516(3)
C46 H46A 0.9800
C46 H46B 0.9800
C46 H46C 0.9800
C47 H47A 0.9800
C47 H47B 0.9800
C47 H47C 0.9800
C48 H48A 0.9800
C48 H48B 0.9800
C48 H48C 0.9800

loop_
_geom_torsion_atom_site_label_1
_geom_torsion_atom_site_label_2
_geom_torsion_atom_site_label_3
_geom_torsion_atom_site_label_4
_geom_torsion
V2 N1 C1 C6 -165.9(2)
V1 N1 C1 C6 171.95(15)
V2 N1 C1 C2 13.6(4)
V1 N1 C1 C2 -8.5(3)
N1 C1 C2 C3 -178.65(18)
C6 C1 C2 C3 0.9(3)
N1 C1 C2 C7 3.0(3)
C6 C1 C2 C7 -177.45(17)
C1 C2 C3 C4 -0.2(3)
C7 C2 C3 C4 178.06(18)
C2 C3 C4 C5 -0.6(3)
C3 C4 C5 C6 0.7(3)
C4 C5 C6 C1 0.0(3)
C4 C5 C6 C16 -179.38(18)
N1 C1 C6 C5 178.73(19)
C2 C1 C6 C5 -0.8(3)
N1 C1 C6 C16 -1.9(3)
C2 C1 C6 C16 178.60(17)
C3 C2 C7 C12 -94.7(2)
C1 C2 C7 C12 83.6(2)
C3 C2 C7 C8 82.8(3)
C1 C2 C7 C8 -98.9(2)
C3 C2 C7 V1 -176.24(15)
C1 C2 C7 V1 2.1(2)
C12 C7 C8 C9 4.5(3)
C2 C7 C8 C9 -173.05(19)
V1 C7 C8 C9 79.19(19)
C12 C7 C8 C13 -178.30(19)
C2 C7 C8 C13 4.2(3)
V1 C7 C8 C13 -103.58(19)
C7 C8 C9 C10 -4.1(3)
C13 C8 C9 C10 178.7(2)
C8 C9 C10 C11 0.5(3)
C8 C9 C10 C14 -179.4(2)
C9 C10 C11 C12 2.8(3)
C14 C10 C11 C12 -177.3(2)
C10 C11 C12 C7 -2.4(3)
C10 C11 C12 C15 173.9(2)
C10 C11 C12 V1 -73.8(2)
C8 C7 C12 C11 -1.3(3)
C2 C7 C12 C11 176.23(18)
V1 C7 C12 C11 -85.41(18)
C8 C7 C12 C15 -177.6(2)
C2 C7 C12 C15 0.0(3)
V1 C7 C12 C15 98.31(19)
C8 C7 C12 V1 84.10(18)
C2 C7 C12 V1 -98.35(18)
C5 C6 C16 C21 -90.3(2)
C1 C6 C16 C21 90.4(2)
C5 C6 C16 C17 91.0(2)
C1 C6 C16 C17 -88.3(2)
C21 C16 C17 C18 1.7(3)
C6 C16 C17 C18 -179.5(2)
C21 C16 C17 C22 -177.6(2)
C6 C16 C17 C22 1.1(3)
C16 C17 C18 C19 0.0(4)
C22 C17 C18 C19 179.3(2)
C17 C18 C19 C20 -1.3(4)
C17 C18 C19 C23 178.5(2)
C18 C19 C20 C21 1.0(3)
C23 C19 C20 C21 -178.8(2)
C19 C20 C21 C16 0.7(3)
C19 C20 C21 C24 -178.5(2)
C17 C16 C21 C20 -2.1(3)
C6 C16 C21 C20 179.24(18)
C17 C16 C21 C24 177.1(2)
C6 C16 C21 C24 -1.6(3)
V1 N2 C25 C26 -3.3(3)
V2 N2 C25 C26 -7.6(2)
V1 N2 C25 C30 177.15(16)
V2 N2 C25 C30 172.85(18)
N2 C25 C26 C27 -178.4(2)
C30 C25 C26 C27 1.2(3)
N2 C25 C26 C31 3.7(3)
C30 C25 C26 C31 -176.72(19)
C25 C26 C27 C28 -1.2(3)
C31 C26 C27 C28 176.6(2)
C26 C27 C28 C29 -0.3(3)
C27 C28 C29 C30 1.8(3)
C28 C29 C30 C25 -1.8(3)
C28 C29 C30 C40 177.9(2)
N2 C25 C30 C29 179.85(19)
C26 C25 C30 C29 0.3(3)
N2 C25 C30 C40 0.1(3)
C26 C25 C30 C40 -179.40(19)
C27 C26 C31 C36 -80.4(3)
C25 C26 C31 C36 97.4(2)
C27 C26 C31 C32 98.3(3)
C25 C26 C31 C32 -83.8(3)
C27 C26 C31 V2 -173.91(18)
C25 C26 C31 V2 4.0(3)
C27 C26 C31 V1 179.81(17)
C25 C26 C31 V1 -2.3(2)
N1 V2 C31 C36 -18.5(2)
C32 V2 C31 C36 124.66(18)
N2 V2 C31 C36 -124.55(14)
C33 V2 C31 C36 93.47(13)
C35 V2 C31 C36 30.14(11)
N1 V2 C31 C32 -143.1(3)
C36 V2 C31 C32 -124.66(18)
N2 V2 C31 C32 110.78(15)
C33 V2 C31 C32 -31.19(13)
C35 V2 C31 C32 -94.52(14)
N1 V2 C31 C26 100.0(3)
C32 V2 C31 C26 -116.8(2)
C36 V2 C31 C26 118.5(2)
N2 V2 C31 C26 -6.06(18)
C33 V2 C31 C26 -148.03(19)
C35 V2 C31 C26 148.63(19)
N1 V2 C31 V1 124.9(4)
C32 V2 C31 V1 -91.9(3)
C36 V2 C31 V1 143.4(3)
N2 V2 C31 V1 18.9(3)
C33 V2 C31 V1 -123.1(3)
C35 V2 C31 V1 173.5(3)
C36 C31 C32 C33 1.9(3)
C26 C31 C32 C33 -176.9(2)
V2 C31 C32 C33 71.0(2)
V1 C31 C32 C33 86.1(2)
C36 C31 C32 C37 177.6(2)
C26 C31 C32 C37 -1.1(3)
V2 C31 C32 C37 -113.2(2)
V1 C31 C32 C37 -98.1(2)
C36 C31 C32 V2 -69.1(2)
C26 C31 C32 V2 112.1(2)
V1 C31 C32 V2 15.10(9)
C36 C31 C32 V1 -84.22(19)
C26 C31 C32 V1 97.04(19)
V2 C31 C32 V1 -15.10(9)
C31 C32 C33 C34 2.9(3)
C37 C32 C33 C34 -172.9(2)
V2 C32 C33 C34 59.7(2)
V1 C32 C33 C34 74.3(2)
C31 C32 C33 V2 -56.76(19)
C37 C32 C33 V2 127.4(3)
V1 C32 C33 V2 14.60(8)
C32 C33 C34 C35 -4.5(3)
V2 C33 C34 C35 41.8(2)
C32 C33 C34 C38 176.2(2)
V2 C33 C34 C38 -137.4(2)
C33 C34 C35 C36 1.4(3)
C38 C34 C35 C36 -179.4(2)
C33 C34 C35 V2 -39.8(2)
C38 C34 C35 V2 139.4(2)
C34 C35 C36 C31 3.3(3)
V2 C35 C36 C31 54.78(17)
C34 C35 C36 C39 -177.8(2)
V2 C35 C36 C39 -126.3(2)
C34 C35 C36 V2 -51.5(2)
C32 C31 C36 C35 -4.9(3)
C26 C31 C36 C35 173.85(18)
V2 C31 C36 C35 -71.51(19)
V1 C31 C36 C35 -80.20(18)
C32 C31 C36 C39 176.19(19)
C26 C31 C36 C39 -5.1(3)
V2 C31 C36 C39 109.58(19)
V1 C31 C36 C39 100.89(17)
C32 C31 C36 V2 66.6(2)
C26 C31 C36 V2 -114.6(2)
V1 C31 C36 V2 -8.69(8)
C29 C30 C40 C41 83.4(3)
C25 C30 C40 C41 -96.9(3)
C29 C30 C40 C45 -98.0(3)
C25 C30 C40 C45 81.7(3)
C45 C40 C41 C42 -0.4(4)
C30 C40 C41 C42 178.2(2)
C45 C40 C41 C46 -178.7(2)
C30 C40 C41 C46 -0.1(4)
C40 C41 C42 C43 0.5(4)
C46 C41 C42 C43 178.8(3)
C41 C42 C43 C44 0.0(4)
C41 C42 C43 C47 178.5(3)
C42 C43 C44 C45 -0.5(4)
C47 C43 C44 C45 -179.1(2)
C43 C44 C45 C40 0.6(4)
C43 C44 C45 C48 -178.9(2)
C41 C40 C45 C44 -0.1(3)
C30 C40 C45 C44 -178.8(2)
C41 C40 C45 C48 179.4(2)
C30 C40 C45 C48 0.7(3)
